data_7110086
loop_
_publ_author_name
'Mikolaj Chrominski'
'Agnieszka Lewalska'
'Dorota Gryko'

_publ_section_title
;
 Reduction-free synthesis of stable acetylide cobalamins
;
_journal_name_full Chem.Commun.
_journal_page_first 11406
_journal_paper_doi 10.1039/c3cc47210h
_journal_volume 49
_journal_year 2013
_chemical_formula_sum 'C77 H103 Co N13 O25 P'
_chemical_formula_weight 1700.62
_chemical_name_systematic
; 
 ? 
;
_space_group_IT_number 19
_symmetry_space_group_name_Hall 'P 2ac 2ab'
_symmetry_space_group_name_H-M 'P 21 21 21'
_atom_sites_solution_hydrogens geom
_atom_sites_solution_primary direct
_atom_sites_solution_secondary difmap
_audit_creation_method SHELXL-97
_cell_angle_alpha 90.00
_cell_angle_beta 90.00
_cell_angle_gamma 90.00
_cell_formula_units_Z 4
_cell_length_a 15.8339(4)
_cell_length_b 21.8117(6)
_cell_length_c 25.9778(7)
_cell_measurement_temperature 173(2)
_cell_volume 8971.8(4)
_computing_structure_refinement 'SHELXL-97 (Sheldrick, 1997)'
_computing_structure_solution 'SHELXS-97 (Sheldrick, 1990)'
_diffrn_ambient_temperature 173(2)
_diffrn_measured_fraction_theta_full 0.987
_diffrn_measured_fraction_theta_max 0.987
_diffrn_radiation_monochromator graphite
_diffrn_radiation_source 'fine-focus sealed tube'
_diffrn_radiation_type CuK\a
_diffrn_radiation_wavelength 1.54178
_diffrn_reflns_av_R_equivalents 0.0326
_diffrn_reflns_av_sigmaI/netI 0.0572
_diffrn_reflns_limit_h_max 18
_diffrn_reflns_limit_h_min -13
_diffrn_reflns_limit_k_max 25
_diffrn_reflns_limit_k_min -25
_diffrn_reflns_limit_l_max 27
_diffrn_reflns_limit_l_min -31
_diffrn_reflns_number 44222
_diffrn_reflns_theta_full 67.54
_diffrn_reflns_theta_max 67.54
_diffrn_reflns_theta_min 3.27
_exptl_absorpt_coefficient_mu 2.324
_exptl_crystal_density_diffrn 1.259
_exptl_crystal_density_method 'not measured'
_exptl_crystal_F_000 3592
_refine_diff_density_max 0.986
_refine_diff_density_min -0.471
_refine_diff_density_rms 0.099
_refine_ls_abs_structure_details 'Flack H D (1983), Acta Cryst. A39, 876-881'
_refine_ls_abs_structure_Flack 0.004(4)
_refine_ls_extinction_method none
_refine_ls_goodness_of_fit_ref 1.020
_refine_ls_hydrogen_treatment mixed
_refine_ls_matrix_type full
_refine_ls_number_parameters 1049
_refine_ls_number_reflns 14407
_refine_ls_number_restraints 1
_refine_ls_restrained_S_all 1.020
_refine_ls_R_factor_all 0.0633
_refine_ls_R_factor_gt 0.0583
_refine_ls_shift/su_max 4.331
_refine_ls_shift/su_mean 0.013
_refine_ls_structure_factor_coef Fsqd
_refine_ls_weighting_details 'calc w=1/[\s^2^(Fo^2^)+(0.1293P)^2^+0.0000P] where P=(Fo^2^+2Fc^2^)/3'
_refine_ls_weighting_scheme calc
_refine_ls_wR_factor_gt 0.1670
_refine_ls_wR_factor_ref 0.1704
_reflns_number_gt 12835
_reflns_number_total 14407
_reflns_threshold_expression >2sigma(I)
_cod_data_source_file c3cc47210h.txt
_cod_data_source_block c:\users\admin\desktop\mik557\nowyfo~1\mik557_0
_cod_database_code 7110086

loop_
_symmetry_equiv_pos_as_xyz
'x, y, z'
'-x+1/2, -y, z+1/2'
'x+1/2, -y+1/2, -z'
'-x, y+1/2, -z+1/2'

loop_
_atom_site_label
_atom_site_type_symbol
_atom_site_fract_x
_atom_site_fract_y
_atom_site_fract_z
_atom_site_U_iso_or_equiv
_atom_site_adp_type
_atom_site_occupancy
_atom_site_symmetry_multiplicity
_atom_site_calc_flag
_atom_site_refinement_flags
_atom_site_disorder_assembly
_atom_site_disorder_group
Co1 Co 0.26280(3) 0.39435(2) 0.75629(2) 0.01542(14) Uani 1 1 d . . .
P1 P 0.52121(6) 0.23649(4) 0.47777(4) 0.0197(2) Uani 1 1 d . . .
O1S O 0.76741(19) 0.25956(13) 0.46798(12) 0.0314(11) Uani 1.000(13) 1 d . . .
R6 O 0.51455(17) 0.40811(13) 0.60095(11) 0.0246(6) Uani 1 1 d . . .
O2S O 0.6117(2) 0.37958(15) 0.42043(13) 0.0365(12) Uani 1.000(12) 1 d . . .
O2 O 0.50851(17) 0.26731(12) 0.53307(10) 0.0221(6) Uani 1 1 d . . .
O3S O 0.2760(2) 0.25693(15) 0.42532(14) 0.0397(13) Uani 1.000(14) 1 d . . .
O4 O 0.44146(17) 0.23969(12) 0.44748(11) 0.0248(6) Uani 1 1 d . . .
O4S O 0.8339(2) 0.37561(16) 0.44934(12) 0.0339(12) Uani 0.976(13) 1 d P . .
O3 O 0.53335(17) 0.16743(12) 0.49358(10) 0.0215(6) Uani 1 1 d . . .
O5S O 0.3235(2) 0.77340(17) 0.83631(15) 0.0485(14) Uani 1.000(14) 1 d . . .
O58 O 0.57678(18) 0.16885(14) 0.66412(12) 0.0298(7) Uani 1 1 d . . .
O6S O 0.1372(3) 0.05640(18) 0.81609(15) 0.0451(15) Uani 0.917(14) 1 d P . .
O62 O 0.24752(18) 0.10399(13) 0.64602(10) 0.0279(6) Uani 1 1 d . . .
O7S O 0.0991(3) 0.1670(2) 0.87657(18) 0.0587(18) Uani 0.911(15) 1 d P . .
O8S O 0.1417(4) 0.0792(3) 0.9509(2) 0.076(3) Uani 0.824(16) 1 d P . .
O28 O -0.11507(18) 0.27016(15) 0.75934(14) 0.0395(8) Uani 1 1 d . . .
O34 O -0.1608(2) 0.46739(15) 0.61092(14) 0.0443(9) Uani 1 1 d . . .
O39 O 0.21200(18) 0.62269(14) 0.90451(12) 0.0317(7) Uani 1 1 d . . .
O52 O 0.7493(2) 0.41749(15) 0.80585(14) 0.0442(8) Uani 1 1 d . . .
O5 O 0.59795(17) 0.26274(12) 0.45310(10) 0.0243(6) Uani 1 1 d . . .
R7 O 0.37510(17) 0.31570(12) 0.58740(10) 0.0215(6) Uani 1 1 d . . .
O83A O 0.5199(3) 0.5719(2) 0.66009(19) 0.0618(15) Uiso 0.871(8) 1 d P . .
R8 O 0.6351(2) 0.42762(15) 0.52121(14) 0.0441(9) Uani 1 1 d . . .
O45 O 0.2432(2) 0.69399(19) 0.65295(14) 0.0534(10) Uani 1 1 d . . .
O73A O 0.2058(4) -0.0953(3) 0.5070(3) 0.053(2) Uiso 0.586(9) 1 d PD A 1
B3 N 0.29433(19) 0.42511(14) 0.68322(12) 0.0176(6) Uani 1 1 d . . .
B1 N 0.3759(2) 0.43490(14) 0.61392(12) 0.0189(6) Uani 1 1 d . . .
N59 N 0.5004(2) 0.13810(15) 0.59554(13) 0.0231(7) Uani 1 1 d . . .
H59 H 0.4495 0.1363 0.5820 0.028 Uiso 1 1 calc R . .
N24 N 0.28938(18) 0.31154(13) 0.74223(12) 0.0163(6) Uani 1 1 d . . .
N21 N 0.15492(19) 0.37126(14) 0.73327(12) 0.0174(6) Uani 1 1 d . . .
N22 N 0.22127(19) 0.47449(14) 0.77272(12) 0.0189(6) Uani 1 1 d . . .
N40 N 0.0701(2) 0.63020(17) 0.90869(14) 0.0273(8) Uani 1 1 d . . .
H40A H 0.0731 0.6652 0.9255 0.033 Uiso 1 1 calc R . .
H40B H 0.0206 0.6142 0.9012 0.033 Uiso 1 1 calc R . .
N23 N 0.37758(19) 0.40979(14) 0.77558(12) 0.0185(6) Uani 1 1 d . . .
N51 N 0.7271(2) 0.33160(18) 0.7584(2) 0.0448(10) Uani 1 1 d . . .
H51A H 0.7573 0.3087 0.7793 0.054 Uiso 1 1 calc R . .
H51B H 0.7033 0.3151 0.7311 0.054 Uiso 1 1 calc R . .
N44 N 0.3747(3) 0.66036(19) 0.63771(15) 0.0372(9) Uani 1 1 d . . .
H44A H 0.3777 0.6806 0.6084 0.045 Uiso 1 1 calc R . .
H44B H 0.4177 0.6381 0.6482 0.045 Uiso 1 1 calc R . .
N33 N -0.1289(2) 0.38587(17) 0.56261(14) 0.0309(8) Uani 1 1 d . . .
H33A H -0.1413 0.4056 0.5340 0.037 Uiso 1 1 calc R . .
H33B H -0.1115 0.3476 0.5613 0.037 Uiso 1 1 calc R . .
N29 N -0.0631(2) 0.21268(19) 0.82226(15) 0.0367(9) Uani 1 1 d . . .
H29A H -0.1141 0.2024 0.8325 0.044 Uiso 1 1 calc R . .
H29B H -0.0186 0.1983 0.8385 0.044 Uiso 1 1 calc R . .
N63 N 0.2163(2) 0.04797(15) 0.71642(15) 0.0274(8) Uani 1 1 d . . .
H63A H 0.2289 0.0132 0.7010 0.033 Uiso 1 1 calc R . .
H63B H 0.1989 0.0479 0.7486 0.033 Uiso 1 1 calc R . .
C1 C 0.1479(2) 0.31070(16) 0.70728(14) 0.0177(7) Uani 1 1 d . . .
C2 C 0.0509(2) 0.29456(17) 0.71531(15) 0.0190(8) Uani 1 1 d . . .
C3 C 0.0107(2) 0.35991(16) 0.71838(15) 0.0186(8) Uani 1 1 d . . .
H3 H -0.0372 0.3587 0.7434 0.022 Uiso 1 1 calc R . .
C4 C 0.0817(2) 0.39665(17) 0.74172(14) 0.0177(7) Uani 1 1 d . . .
C5 C 0.0699(2) 0.45389(17) 0.76776(14) 0.0191(7) Uani 1 1 d . . .
C6 C 0.1367(2) 0.49078(17) 0.78006(14) 0.0190(8) Uani 1 1 d . . .
C7 C 0.1344(2) 0.55411(17) 0.80513(15) 0.0199(8) Uani 1 1 d . . .
C8 C 0.2233(2) 0.57968(17) 0.78983(15) 0.0210(8) Uani 1 1 d . . .
H8 H 0.2471 0.6059 0.8179 0.025 Uiso 1 1 calc R . .
C9 C 0.2721(2) 0.52085(16) 0.78479(14) 0.0197(8) Uani 1 1 d . . .
C10 C 0.3575(2) 0.51736(17) 0.79344(15) 0.0213(8) Uani 1 1 d . . .
H10 H 0.3859 0.5545 0.8016 0.026 Uiso 1 1 calc R . .
C11 C 0.4059(2) 0.46440(18) 0.79129(15) 0.0209(8) Uani 1 1 d . . .
C13 C 0.5260(2) 0.40082(18) 0.78459(16) 0.0227(8) Uani 1 1 d . . .
H13 H 0.5625 0.3770 0.8088 0.027 Uiso 1 1 calc R . .
C14 C 0.4428(2) 0.36720(18) 0.77585(15) 0.0210(8) Uani 1 1 d . . .
C15 C 0.4365(2) 0.30579(17) 0.76520(15) 0.0199(8) Uani 1 1 d . . .
C16 C 0.3572(2) 0.27903(16) 0.74961(14) 0.0173(7) Uani 1 1 d . . .
C17 C 0.3383(2) 0.21038(16) 0.74267(15) 0.0195(8) Uani 1 1 d . . .
C18 C 0.2520(2) 0.21291(15) 0.71410(14) 0.0176(7) Uani 1 1 d . . .
H18 H 0.2630 0.2193 0.6766 0.021 Uiso 1 1 calc R . .
C19 C 0.2135(2) 0.27170(16) 0.73614(14) 0.0171(7) Uani 1 1 d . . .
H19 H 0.1907 0.2623 0.7712 0.020 Uiso 1 1 calc R . .
C20 C 0.1729(2) 0.31578(17) 0.65062(14) 0.0193(8) Uani 1 1 d . . .
H20A H 0.1417 0.3496 0.6346 0.029 Uiso 1 1 calc R . .
H20B H 0.1593 0.2773 0.6329 0.029 Uiso 1 1 calc R . .
H20C H 0.2336 0.3237 0.6480 0.029 Uiso 1 1 calc R . .
C25 C 0.0143(2) 0.25458(18) 0.67240(16) 0.0235(8) Uani 1 1 d . . .
H25A H 0.0441 0.2152 0.6715 0.035 Uiso 1 1 calc R . .
H25B H 0.0211 0.2755 0.6393 0.035 Uiso 1 1 calc R . .
H25C H -0.0459 0.2474 0.6789 0.035 Uiso 1 1 calc R . .
C26 C 0.0381(2) 0.26320(18) 0.76784(16) 0.0228(8) Uani 1 1 d . . .
H26A H 0.0701 0.2242 0.7678 0.027 Uiso 1 1 calc R . .
H26B H 0.0630 0.2898 0.7947 0.027 Uiso 1 1 calc R . .
C27 C -0.0534(3) 0.24917(19) 0.78301(17) 0.0263(9) Uani 1 1 d . . .
C30 C -0.0196(2) 0.39132(18) 0.66915(15) 0.0217(8) Uani 1 1 d . . .
H30A H -0.0137 0.4362 0.6734 0.026 Uiso 1 1 calc R . .
H30B H 0.0176 0.3788 0.6404 0.026 Uiso 1 1 calc R . .
C31 C -0.1110(3) 0.3771(2) 0.65440(16) 0.0264(9) Uani 1 1 d . . .
H31A H -0.1170 0.3326 0.6475 0.032 Uiso 1 1 calc R . .
H31B H -0.1489 0.3878 0.6833 0.032 Uiso 1 1 calc R . .
C32 C -0.1364(3) 0.4133(2) 0.60672(17) 0.0287(9) Uani 1 1 d . . .
C35 C -0.0207(3) 0.47164(19) 0.78143(17) 0.0273(9) Uani 1 1 d . . .
H35A H -0.0201 0.5010 0.8100 0.041 Uiso 1 1 calc R . .
H35B H -0.0522 0.4349 0.7917 0.041 Uiso 1 1 calc R . .
H35C H -0.0479 0.4904 0.7514 0.041 Uiso 1 1 calc R . .
C36 C 0.0628(2) 0.59714(18) 0.78820(16) 0.0246(8) Uani 1 1 d . . .
H36A H 0.0520 0.5917 0.7513 0.037 Uiso 1 1 calc R . .
H36B H 0.0791 0.6397 0.7948 0.037 Uiso 1 1 calc R . .
H36C H 0.0114 0.5874 0.8076 0.037 Uiso 1 1 calc R . .
C37 C 0.1317(3) 0.54303(18) 0.86469(15) 0.0230(8) Uani 1 1 d . . .
H37A H 0.0775 0.5232 0.8738 0.028 Uiso 1 1 calc R . .
H37B H 0.1779 0.5147 0.8744 0.028 Uiso 1 1 calc R . .
C38 C 0.1406(3) 0.60150(19) 0.89462(15) 0.0235(8) Uani 1 1 d . . .
C41 C 0.2210(2) 0.61520(17) 0.73780(16) 0.0236(8) Uani 1 1 d . . .
H41A H 0.1883 0.5910 0.7125 0.028 Uiso 1 1 calc R . .
H41B H 0.1911 0.6546 0.7430 0.028 Uiso 1 1 calc R . .
C42 C 0.3082(3) 0.6282(2) 0.71577(19) 0.0319(10) Uani 1 1 d . . .
H42A H 0.3413 0.6518 0.7413 0.038 Uiso 1 1 calc R . .
H42B H 0.3378 0.5888 0.7099 0.038 Uiso 1 1 calc R . .
C43 C 0.3052(3) 0.6634(2) 0.66602(18) 0.0334(10) Uani 1 1 d . . .
C46 C 0.4920(3) 0.4503(2) 0.86882(18) 0.0384(11) Uani 1 1 d . . .
H46A H 0.4628 0.4849 0.8849 0.058 Uiso 1 1 calc R . .
H46B H 0.5494 0.4472 0.8826 0.058 Uiso 1 1 calc R . .
H46C H 0.4612 0.4123 0.8762 0.058 Uiso 1 1 calc R . .
C47 C 0.5471(3) 0.51835(19) 0.7991(2) 0.0356(11) Uani 1 1 d . . .
H47A H 0.5476 0.5261 0.7619 0.053 Uiso 1 1 calc R . .
H47B H 0.6051 0.5129 0.8114 0.053 Uiso 1 1 calc R . .
H47C H 0.5212 0.5533 0.8169 0.053 Uiso 1 1 calc R . .
C48 C 0.5695(2) 0.40610(19) 0.73114(17) 0.0268(9) Uani 1 1 d . . .
H48A H 0.5655 0.3658 0.7138 0.032 Uiso 1 1 calc R . .
H48B H 0.5371 0.4358 0.7101 0.032 Uiso 1 1 calc R . .
C49 C 0.6629(3) 0.4260(2) 0.73105(19) 0.0339(10) Uani 1 1 d . . .
C50 C 0.7173(3) 0.3918(2) 0.7681(2) 0.0370(11) Uani 1 1 d . . .
C53 C 0.5147(2) 0.26539(18) 0.77141(18) 0.0276(9) Uani 1 1 d . . .
H53A H 0.5364 0.2542 0.7374 0.041 Uiso 1 1 calc R . .
H53B H 0.4995 0.2282 0.7904 0.041 Uiso 1 1 calc R . .
H53C H 0.5581 0.2879 0.7904 0.041 Uiso 1 1 calc R . .
C54 C 0.3301(3) 0.18265(18) 0.79710(15) 0.0234(8) Uani 1 1 d . . .
H54A H 0.3828 0.1892 0.8161 0.035 Uiso 1 1 calc R . .
H54B H 0.3190 0.1386 0.7944 0.035 Uiso 1 1 calc R . .
H54C H 0.2834 0.2025 0.8154 0.035 Uiso 1 1 calc R . .
C55 C 0.4038(2) 0.17250(17) 0.71238(16) 0.0211(8) Uani 1 1 d . . .
H55A H 0.4545 0.1672 0.7342 0.025 Uiso 1 1 calc R . .
H55B H 0.3799 0.1313 0.7060 0.025 Uiso 1 1 calc R . .
C56 C 0.4314(2) 0.19982(17) 0.66084(16) 0.0233(8) Uani 1 1 d . . .
H56A H 0.3849 0.1957 0.6356 0.028 Uiso 1 1 calc R . .
H56B H 0.4434 0.2440 0.6653 0.028 Uiso 1 1 calc R . .
C57 C 0.5099(3) 0.16766(18) 0.64031(15) 0.0232(8) Uani 1 1 d . . .
C60 C 0.1948(2) 0.15743(17) 0.72033(16) 0.0221(8) Uani 1 1 d . . .
H60A H 0.1375 0.1686 0.7084 0.027 Uiso 1 1 calc R . .
H60B H 0.1909 0.1473 0.7574 0.027 Uiso 1 1 calc R . .
C61 C 0.2235(2) 0.10028(16) 0.69125(15) 0.0193(7) Uani 1 1 d . . .
PR1 C 0.5692(3) 0.10894(19) 0.56821(16) 0.0248(8) Uani 1 1 d . . .
HR1A H 0.5490 0.0698 0.5534 0.030 Uiso 1 1 calc R . .
HR1B H 0.6150 0.0994 0.5929 0.030 Uiso 1 1 calc R . .
PR2 C 0.6042(2) 0.14860(17) 0.52547(15) 0.0209(8) Uani 1 1 d . . .
HR2 H 0.6323 0.1856 0.5405 0.025 Uiso 1 1 calc R . .
PR3 C 0.6664(3) 0.11386(19) 0.49188(16) 0.0266(9) Uani 1 1 d . . .
HR3A H 0.6366 0.0813 0.4733 0.040 Uiso 1 1 calc R . .
HR3B H 0.7105 0.0957 0.5135 0.040 Uiso 1 1 calc R . .
HR3C H 0.6922 0.1421 0.4671 0.040 Uiso 1 1 calc R . .
R3 C 0.5017(2) 0.33224(17) 0.53586(15) 0.0210(8) Uani 1 1 d . . .
H3A H 0.5184 0.3508 0.5022 0.025 Uiso 1 1 calc R . .
R4 C 0.5584(3) 0.35693(18) 0.57864(17) 0.0250(9) Uani 1 1 d . . .
H4 H 0.5681 0.3246 0.6052 0.030 Uiso 1 1 calc R . .
R1 C 0.4363(2) 0.41619(17) 0.57560(15) 0.0209(8) Uani 1 1 d . . .
H1 H 0.4416 0.4485 0.5484 0.025 Uiso 1 1 calc R . .
R2 C 0.4133(2) 0.35403(17) 0.55083(15) 0.0203(8) Uani 1 1 d . . .
H2 H 0.3766 0.3596 0.5199 0.024 Uiso 1 1 calc R . .
R5 C 0.6437(3) 0.3808(2) 0.5581(2) 0.0371(11) Uani 1 1 d . . .
H5A H 0.6775 0.3966 0.5874 0.044 Uiso 1 1 calc R . .
H5B H 0.6752 0.3463 0.5426 0.044 Uiso 1 1 calc R . .
B2 C 0.3654(2) 0.40862(16) 0.66033(14) 0.0185(7) Uani 1 1 d . . .
H2A H 0.4050 0.3811 0.6751 0.022 Uiso 1 1 calc R . .
B9 C 0.2537(2) 0.46403(16) 0.64844(14) 0.0182(7) Uani 1 1 d . . .
B4 C 0.1762(2) 0.49369(17) 0.64982(15) 0.0210(8) Uani 1 1 d . . .
H4A H 0.1403 0.4894 0.6789 0.025 Uiso 1 1 calc R . .
B5 C 0.1517(3) 0.52935(18) 0.60868(17) 0.0259(9) Uani 1 1 d . . .
B6 C 0.2037(3) 0.53621(19) 0.56501(18) 0.0293(9) Uani 1 1 d . . .
B7 C 0.2815(3) 0.50656(17) 0.56255(16) 0.0259(9) Uani 1 1 d . . .
H7 H 0.3177 0.5108 0.5336 0.031 Uiso 1 1 calc R . .
B8 C 0.3037(3) 0.47023(16) 0.60488(16) 0.0212(8) Uani 1 1 d . . .
B10 C 0.0666(3) 0.5612(2) 0.61029(18) 0.0358(10) Uani 1 1 d . . .
H10A H 0.0317 0.5469 0.5815 0.054 Uiso 1 1 calc R . .
H10B H 0.0748 0.6056 0.6075 0.054 Uiso 1 1 calc R . .
H10C H 0.0383 0.5517 0.6429 0.054 Uiso 1 1 calc R . .
B11 C 0.1764(4) 0.5755(3) 0.5205(2) 0.0538(15) Uani 1 1 d . . .
H11A H 0.2140 0.5683 0.4911 0.081 Uiso 1 1 calc R . .
H11B H 0.1792 0.6188 0.5304 0.081 Uiso 1 1 calc R . .
H11C H 0.1183 0.5650 0.5108 0.081 Uiso 1 1 calc R . .
L1 C 0.2356(2) 0.36879(17) 0.82277(15) 0.0215(8) Uani 1 1 d . . .
L2 C 0.2167(3) 0.3478(2) 0.86447(16) 0.0314(10) Uani 1 1 d . . .
L3 C 0.1942(4) 0.3226(2) 0.91316(19) 0.0479(14) Uani 1 1 d . . .
L4 C 0.2383(5) 0.2686(3) 0.9314(2) 0.0633(17) Uani 1 1 d . . .
H4B H 0.2825 0.2514 0.9113 0.076 Uiso 1 1 calc R . .
L5 C 0.2164(5) 0.2418(3) 0.9778(3) 0.0681(19) Uani 1 1 d . . .
H5 H 0.2433 0.2050 0.9886 0.082 Uiso 1 1 calc R . .
L6 C 0.1563(5) 0.2681(3) 1.0080(2) 0.0597(17) Uani 1 1 d . . .
L7 C 0.1139(4) 0.3222(4) 0.9917(2) 0.0619(17) Uani 1 1 d . . .
H7A H 0.0704 0.3398 1.0121 0.074 Uiso 1 1 calc R . .
L8 C 0.1380(4) 0.3490(3) 0.9448(2) 0.0558(15) Uani 1 1 d . . .
H8A H 0.1138 0.3871 0.9351 0.067 Uiso 1 1 calc R . .
L9 O 0.1286(4) 0.2463(2) 1.05419(17) 0.0780(15) Uani 1 1 d . . .
L10 C 0.1788(8) 0.1967(4) 1.0760(3) 0.111(4) Uani 1 1 d . . .
H10D H 0.1720 0.1597 1.0550 0.166 Uiso 1 1 calc R . .
H10E H 0.1597 0.1883 1.1112 0.166 Uiso 1 1 calc R . .
H10F H 0.2385 0.2086 1.0766 0.166 Uiso 1 1 calc R . .
C80A C 0.5621(4) 0.5603(3) 0.6220(2) 0.0442(15) Uiso 0.871(8) 1 d P . .
C81A C 0.5248(5) 0.5624(3) 0.5694(3) 0.0550(18) Uiso 0.871(8) 1 d P . .
H81A H 0.4637 0.5557 0.5715 0.083 Uiso 0.871(8) 1 calc PR . .
H81B H 0.5503 0.5303 0.5481 0.083 Uiso 0.871(8) 1 calc PR . .
H81C H 0.5359 0.6026 0.5539 0.083 Uiso 0.871(8) 1 calc PR . .
C82A C 0.6496(5) 0.5425(4) 0.6247(3) 0.064(2) Uiso 0.871(8) 1 d P . .
H82A H 0.6659 0.5368 0.6607 0.096 Uiso 0.871(8) 1 calc PR . .
H82B H 0.6847 0.5745 0.6091 0.096 Uiso 0.871(8) 1 calc PR . .
H82C H 0.6576 0.5039 0.6059 0.096 Uiso 0.871(8) 1 calc PR . .
C70A C 0.1969(6) -0.0621(4) 0.5446(4) 0.049(2) Uiso 0.586(9) 1 d PD A 1
C71A C 0.2658(8) -0.0233(6) 0.5649(5) 0.073(3) Uiso 0.586(9) 1 d PD A 1
H71A H 0.3183 -0.0325 0.5465 0.109 Uiso 0.586(9) 1 calc PR A 1
H71B H 0.2735 -0.0316 0.6017 0.109 Uiso 0.586(9) 1 calc PR A 1
H71C H 0.2513 0.0200 0.5600 0.109 Uiso 0.586(9) 1 calc PR A 1
O78A O 0.5689(7) 0.7029(5) 0.5677(4) 0.082(3) Uiso 0.500(9) 1 d P . .
C75A C 0.5633(8) 0.7530(6) 0.5395(5) 0.060(3) Uiso 0.500(9) 1 d P . .
C77A C 0.5564(9) 0.8087(6) 0.5689(5) 0.062(3) Uiso 0.500(9) 1 d P . .
H77A H 0.5408 0.7988 0.6044 0.093 Uiso 0.500(9) 1 calc PR . .
H77B H 0.5129 0.8350 0.5537 0.093 Uiso 0.500(9) 1 calc PR . .
H77C H 0.6108 0.8302 0.5686 0.093 Uiso 0.500(9) 1 calc PR . .
C76A C 0.5721(12) 0.7538(9) 0.4844(7) 0.092(5) Uiso 0.500(9) 1 d P . .
H76A H 0.5814 0.7119 0.4718 0.138 Uiso 0.500(9) 1 calc PR . .
H76B H 0.6204 0.7796 0.4749 0.138 Uiso 0.500(9) 1 calc PR . .
H76C H 0.5206 0.7704 0.4688 0.138 Uiso 0.500(9) 1 calc PR . .
C72A C 0.1056(11) -0.0611(8) 0.5741(6) 0.099(5) Uiso 0.586(9) 1 d PD A 1
H72A H 0.0822 -0.0195 0.5730 0.149 Uiso 0.586(9) 1 calc PR A 1
H72B H 0.1132 -0.0738 0.6100 0.149 Uiso 0.586(9) 1 calc PR A 1
H72C H 0.0667 -0.0895 0.5569 0.149 Uiso 0.586(9) 1 calc PR A 1
C12 C 0.4960(3) 0.46024(19) 0.81030(16) 0.0250(9) Uiso 1 1 d . . .

loop_
_atom_site_aniso_label
_atom_site_aniso_U_11
_atom_site_aniso_U_22
_atom_site_aniso_U_33
_atom_site_aniso_U_23
_atom_site_aniso_U_13
_atom_site_aniso_U_12
Co1 0.0148(3) 0.0128(3) 0.0187(3) -0.0020(2) 0.0010(2) 0.0011(2)
P1 0.0218(5) 0.0166(4) 0.0208(5) -0.0005(4) 0.0017(4) 0.0030(4)
O1S 0.0288(17) 0.0299(17) 0.0355(19) -0.0005(13) 0.0007(13) 0.0017(12)
R6 0.0209(13) 0.0233(14) 0.0294(14) -0.0076(12) 0.0036(12) 0.0018(11)
O2S 0.0317(18) 0.0331(19) 0.045(2) 0.0085(15) 0.0072(14) 0.0017(13)
O2 0.0310(14) 0.0124(12) 0.0229(13) 0.0033(11) 0.0034(11) 0.0041(10)
O3S 0.035(2) 0.0337(19) 0.050(2) 0.0045(15) -0.0013(15) 0.0018(14)
O4 0.0263(14) 0.0213(13) 0.0268(15) 0.0015(12) -0.0046(12) 0.0016(11)
O4S 0.0299(18) 0.043(2) 0.0293(19) 0.0052(14) -0.0043(13) -0.0032(13)
O3 0.0239(14) 0.0165(13) 0.0242(14) -0.0032(11) -0.0007(11) 0.0034(10)
O5S 0.046(2) 0.041(2) 0.059(3) -0.0018(18) 0.0037(18) -0.0001(16)
O58 0.0257(15) 0.0297(15) 0.0340(16) -0.0046(13) 0.0017(13) 0.0054(12)
O6S 0.055(3) 0.040(2) 0.040(2) 0.0071(17) 0.0057(18) 0.0007(18)
O62 0.0261(14) 0.0327(15) 0.0249(14) -0.0044(12) 0.0000(12) 0.0026(12)
O7S 0.043(3) 0.067(3) 0.066(3) 0.013(2) -0.013(2) -0.001(2)
O8S 0.104(5) 0.047(3) 0.077(4) -0.011(3) 0.001(3) -0.022(3)
O28 0.0207(14) 0.0380(17) 0.060(2) 0.0169(17) 0.0017(15) 0.0026(13)
O34 0.060(2) 0.0287(17) 0.045(2) -0.0081(15) -0.0204(17) 0.0185(15)
O39 0.0247(15) 0.0351(16) 0.0354(16) -0.0132(14) -0.0049(13) 0.0008(12)
O52 0.0389(19) 0.0313(17) 0.062(2) 0.0004(16) -0.0132(17) -0.0004(14)
O5 0.0287(14) 0.0200(13) 0.0242(14) 0.0001(12) 0.0061(12) 0.0027(11)
R7 0.0217(13) 0.0177(13) 0.0250(14) 0.0008(11) 0.0057(11) -0.0043(10)
R8 0.052(2) 0.0310(17) 0.049(2) -0.0013(16) 0.0213(17) -0.0110(15)
O45 0.044(2) 0.067(2) 0.050(2) 0.0266(19) 0.0149(18) 0.0267(19)
B3 0.0180(15) 0.0151(14) 0.0196(15) -0.0049(12) 0.0028(12) -0.0020(12)
B1 0.0201(16) 0.0144(14) 0.0222(15) 0.0016(12) 0.0057(13) 0.0021(12)
N59 0.0231(18) 0.0212(16) 0.0251(17) 0.0011(14) 0.0040(14) 0.0058(13)
N24 0.0158(14) 0.0145(14) 0.0185(14) -0.0017(12) 0.0030(12) -0.0025(11)
N21 0.0200(15) 0.0161(15) 0.0163(15) 0.0014(12) 0.0016(12) -0.0005(12)
N22 0.0150(15) 0.0186(15) 0.0230(16) -0.0022(13) 0.0010(13) 0.0011(12)
N40 0.0219(17) 0.0309(18) 0.0293(18) -0.0136(15) 0.0005(14) 0.0004(14)
N23 0.0176(15) 0.0163(15) 0.0214(16) -0.0028(12) 0.0008(13) 0.0033(12)
N51 0.0259(19) 0.0291(19) 0.079(3) -0.003(2) -0.005(2) 0.0024(15)
N44 0.036(2) 0.039(2) 0.036(2) 0.0004(18) 0.0112(18) 0.0049(17)
N33 0.0341(19) 0.0274(19) 0.0312(19) -0.0006(16) -0.0046(16) 0.0049(15)
N29 0.0238(18) 0.050(2) 0.036(2) 0.0159(19) 0.0027(16) -0.0095(17)
N63 0.0275(18) 0.0165(15) 0.038(2) -0.0011(15) 0.0024(16) -0.0038(13)
C1 0.0194(18) 0.0129(17) 0.0209(18) -0.0016(15) 0.0007(15) -0.0021(14)
C2 0.0131(17) 0.0192(18) 0.0246(19) -0.0014(16) 0.0022(15) -0.0004(14)
C3 0.0177(17) 0.0152(17) 0.0230(18) -0.0015(15) 0.0026(15) -0.0016(14)
C4 0.0167(17) 0.0197(17) 0.0166(17) 0.0029(15) -0.0003(14) -0.0014(14)
C5 0.0197(18) 0.0185(17) 0.0191(18) -0.0013(15) 0.0017(15) 0.0029(14)
C6 0.0201(18) 0.0186(18) 0.0181(18) -0.0020(15) 0.0019(15) 0.0031(14)
C7 0.0195(18) 0.0168(18) 0.0235(19) -0.0054(15) 0.0008(15) 0.0029(15)
C8 0.0179(18) 0.0176(17) 0.028(2) -0.0036(16) -0.0011(16) 0.0028(14)
C9 0.0238(19) 0.0153(17) 0.0200(18) -0.0030(15) 0.0002(16) 0.0016(15)
C10 0.0213(19) 0.0131(17) 0.029(2) -0.0065(16) 0.0013(16) -0.0008(14)
C11 0.0211(19) 0.0182(18) 0.023(2) -0.0039(16) 0.0002(16) -0.0019(15)
C13 0.0172(18) 0.0186(18) 0.032(2) -0.0025(16) -0.0041(16) 0.0017(15)
C14 0.0198(18) 0.0185(18) 0.0248(19) -0.0004(15) -0.0005(16) 0.0034(15)
C15 0.0192(18) 0.0146(17) 0.026(2) -0.0017(15) -0.0010(15) 0.0011(14)
C16 0.0184(17) 0.0156(17) 0.0179(17) 0.0014(14) 0.0029(15) -0.0009(13)
C17 0.0207(18) 0.0122(16) 0.026(2) 0.0015(15) 0.0049(16) -0.0002(13)
C18 0.0220(19) 0.0108(16) 0.0201(17) -0.0002(14) 0.0027(15) -0.0002(14)
C19 0.0144(16) 0.0156(17) 0.0212(18) -0.0024(14) 0.0019(14) -0.0027(13)
C20 0.0179(17) 0.0187(18) 0.0214(19) -0.0014(15) 0.0024(15) 0.0002(14)
C25 0.0190(18) 0.0205(19) 0.031(2) -0.0055(16) 0.0014(16) -0.0032(15)
C26 0.0186(18) 0.0185(17) 0.031(2) 0.0050(17) 0.0020(16) 0.0004(14)
C27 0.022(2) 0.023(2) 0.034(2) 0.0005(17) 0.0044(17) -0.0028(15)
C30 0.0208(18) 0.0179(17) 0.0265(19) -0.0032(16) -0.0023(16) -0.0021(15)
C31 0.0190(19) 0.030(2) 0.030(2) 0.0015(18) -0.0021(17) -0.0012(16)
C32 0.0180(19) 0.029(2) 0.039(2) -0.0054(19) -0.0096(18) 0.0042(16)
C35 0.0182(19) 0.027(2) 0.036(2) -0.0103(18) 0.0032(18) 0.0012(16)
C36 0.0222(19) 0.0216(19) 0.030(2) -0.0035(17) 0.0005(16) 0.0044(16)
C37 0.025(2) 0.0191(19) 0.025(2) -0.0041(16) -0.0010(17) 0.0040(15)
C38 0.025(2) 0.025(2) 0.0202(19) -0.0050(16) -0.0010(16) 0.0037(16)
C41 0.0218(19) 0.0187(17) 0.030(2) -0.0031(16) 0.0026(16) 0.0036(14)
C42 0.026(2) 0.029(2) 0.041(3) 0.008(2) 0.0063(19) 0.0019(17)
C43 0.033(2) 0.033(2) 0.035(2) 0.002(2) 0.008(2) 0.0029(19)
C46 0.032(2) 0.047(3) 0.036(2) -0.016(2) -0.009(2) 0.010(2)
C47 0.0163(19) 0.023(2) 0.068(3) -0.014(2) -0.002(2) 0.0010(16)
C48 0.0194(19) 0.026(2) 0.035(2) -0.0039(18) 0.0025(17) -0.0016(15)
C49 0.020(2) 0.031(2) 0.050(3) -0.004(2) 0.0049(19) -0.0014(17)
C50 0.019(2) 0.028(2) 0.064(3) -0.002(2) 0.006(2) 0.0012(16)
C53 0.0180(18) 0.0199(19) 0.045(2) -0.0046(18) -0.0070(18) 0.0026(15)
C54 0.029(2) 0.0184(18) 0.023(2) 0.0033(16) 0.0055(16) 0.0012(15)
C55 0.0185(18) 0.0151(17) 0.030(2) -0.0005(16) 0.0019(16) 0.0033(14)
C56 0.024(2) 0.0181(18) 0.028(2) 0.0017(16) 0.0034(17) 0.0070(15)
C57 0.026(2) 0.0174(18) 0.026(2) 0.0044(16) 0.0039(17) 0.0002(15)
C60 0.0224(19) 0.0197(19) 0.024(2) -0.0010(16) 0.0046(16) 0.0010(15)
C61 0.0162(17) 0.0151(17) 0.0265(19) -0.0025(15) -0.0039(15) -0.0009(14)
PR1 0.027(2) 0.0224(19) 0.025(2) 0.0011(17) 0.0046(16) 0.0079(16)
PR2 0.0216(18) 0.0176(17) 0.0235(19) 0.0007(16) -0.0016(16) 0.0040(14)
PR3 0.027(2) 0.025(2) 0.027(2) -0.0023(17) 0.0013(17) 0.0073(16)
R3 0.024(2) 0.0127(17) 0.026(2) -0.0008(15) 0.0086(16) 0.0005(14)
R4 0.023(2) 0.0212(19) 0.031(2) -0.0043(17) 0.0012(17) 0.0071(16)
R1 0.0205(18) 0.0165(17) 0.0257(19) 0.0021(15) 0.0052(16) 0.0007(14)
R2 0.0245(19) 0.0176(18) 0.0188(18) 0.0006(15) 0.0001(15) 0.0030(15)
R5 0.024(2) 0.039(3) 0.049(3) -0.014(2) 0.009(2) -0.0005(18)
B2 0.0185(18) 0.0151(17) 0.0220(18) -0.0043(15) 0.0019(15) 0.0015(13)
B9 0.0216(19) 0.0139(16) 0.0190(18) -0.0030(14) 0.0030(15) -0.0021(14)
B4 0.0204(18) 0.0179(18) 0.025(2) -0.0046(16) 0.0011(16) -0.0023(14)
B5 0.029(2) 0.0197(19) 0.029(2) 0.0016(17) -0.0039(17) 0.0051(16)
B6 0.031(2) 0.022(2) 0.035(2) -0.0003(18) 0.0026(19) 0.0073(16)
B7 0.032(2) 0.0170(17) 0.028(2) 0.0043(16) 0.0058(18) 0.0019(16)
B8 0.0242(19) 0.0113(16) 0.028(2) 0.0000(15) 0.0001(16) -0.0001(14)
B10 0.032(2) 0.042(3) 0.034(2) 0.000(2) 0.002(2) 0.013(2)
B11 0.064(4) 0.054(3) 0.044(3) 0.024(3) 0.012(3) 0.030(3)
L1 0.0210(18) 0.0186(17) 0.025(2) -0.0026(15) 0.0002(16) 0.0018(15)
L2 0.043(3) 0.030(2) 0.021(2) -0.0026(18) -0.0002(19) -0.0065(19)
L3 0.084(4) 0.036(3) 0.025(2) -0.005(2) 0.005(2) -0.025(3)
L4 0.096(5) 0.050(3) 0.044(3) 0.009(3) 0.016(3) 0.017(3)
L5 0.095(5) 0.048(3) 0.061(4) 0.008(3) 0.018(4) 0.018(3)
L6 0.095(5) 0.046(3) 0.039(3) 0.002(3) 0.014(3) -0.003(3)
L7 0.062(4) 0.091(5) 0.033(3) -0.001(3) 0.005(3) 0.007(3)
L8 0.055(3) 0.071(4) 0.041(3) 0.018(3) 0.011(3) 0.012(3)
L9 0.122(4) 0.064(3) 0.048(2) 0.005(2) 0.017(3) -0.013(3)
L10 0.168(10) 0.083(6) 0.081(6) 0.042(5) 0.037(6) 0.019(6)

loop_
_atom_type_symbol
_atom_type_description
_atom_type_scat_dispersion_real
_atom_type_scat_dispersion_imag
_atom_type_scat_source
C C 0.0181 0.0091 'International Tables Vol C Tables 4.2.6.8 and 6.1.1.4'
H H 0.0000 0.0000 'International Tables Vol C Tables 4.2.6.8 and 6.1.1.4'
N N 0.0311 0.0180 'International Tables Vol C Tables 4.2.6.8 and 6.1.1.4'
O O 0.0492 0.0322 'International Tables Vol C Tables 4.2.6.8 and 6.1.1.4'
P P 0.2955 0.4335 'International Tables Vol C Tables 4.2.6.8 and 6.1.1.4'
Co Co -2.3653 3.6143 'International Tables Vol C Tables 4.2.6.8 and 6.1.1.4'

loop_
_geom_angle_atom_site_label_1
_geom_angle_atom_site_label_2
_geom_angle_atom_site_label_3
_geom_angle
L1 Co1 N21 90.28(15)
L1 Co1 N24 86.83(14)
N21 Co1 N24 83.39(13)
L1 Co1 N23 91.68(15)
N21 Co1 N23 173.39(13)
N24 Co1 N23 90.42(13)
L1 Co1 N22 89.26(15)
N21 Co1 N22 90.20(13)
N24 Co1 N22 172.46(13)
N23 Co1 N22 96.14(13)
L1 Co1 B3 178.36(15)
N21 Co1 B3 90.82(13)
N24 Co1 B3 94.51(13)
N23 Co1 B3 87.37(13)
N22 Co1 B3 89.51(13)
O5 P1 O4 116.54(16)
O5 P1 O3 112.39(15)
O4 P1 O3 106.64(15)
O5 P1 O2 109.15(15)
O4 P1 O2 110.38(16)
O3 P1 O2 100.57(14)
R1 R6 R4 109.4(3)
R3 O2 P1 118.3(2)
PR2 O3 P1 120.9(2)
B2 B3 B9 105.5(3)
B2 B3 Co1 121.9(3)
B9 B3 Co1 132.7(2)
B2 B1 B8 106.6(3)
B2 B1 R1 125.5(3)
B8 B1 R1 125.7(3)
C57 N59 PR1 123.6(3)
C16 N24 C19 111.3(3)
C16 N24 Co1 132.6(3)
C19 N24 Co1 113.4(2)
C4 N21 C1 112.8(3)
C4 N21 Co1 129.9(3)
C1 N21 Co1 116.8(2)
C9 N22 C6 110.7(3)
C9 N22 Co1 122.6(2)
C6 N22 Co1 126.2(3)
C11 N23 C14 110.2(3)
C11 N23 Co1 123.7(3)
C14 N23 Co1 126.1(3)
N21 C1 C20 110.7(3)
N21 C1 C19 102.7(3)
C20 C1 C19 109.5(3)
N21 C1 C2 102.1(3)
C20 C1 C2 113.1(3)
C19 C1 C2 117.8(3)
C25 C2 C26 110.0(3)
C25 C2 C3 113.7(3)
C26 C2 C3 107.8(3)
C25 C2 C1 113.4(3)
C26 C2 C1 110.0(3)
C3 C2 C1 101.4(3)
C4 C3 C30 109.4(3)
C4 C3 C2 101.6(3)
C30 C3 C2 119.6(3)
N21 C4 C5 124.5(3)
N21 C4 C3 111.7(3)
C5 C4 C3 123.7(3)
C6 C5 C4 121.4(3)
C6 C5 C35 121.6(3)
C4 C5 C35 117.0(3)
C5 C6 N22 124.1(3)
C5 C6 C7 127.8(3)
N22 C6 C7 108.1(3)
C6 C7 C36 116.6(3)
C6 C7 C8 101.1(3)
C36 C7 C8 111.9(3)
C6 C7 C37 106.4(3)
C36 C7 C37 110.9(3)
C8 C7 C37 109.3(3)
C9 C8 C41 111.1(3)
C9 C8 C7 100.4(3)
C41 C8 C7 112.1(3)
N22 C9 C10 126.3(3)
N22 C9 C8 111.0(3)
C10 C9 C8 122.6(3)
C9 C10 C11 125.7(4)
N23 C11 C10 124.7(4)
N23 C11 C12 111.3(3)
C10 C11 C12 123.9(4)
C14 C13 C12 101.8(3)
C14 C13 C48 106.6(3)
C12 C13 C48 117.6(3)
C15 C14 N23 126.7(4)
C15 C14 C13 124.3(3)
N23 C14 C13 108.7(3)
C14 C15 C16 121.0(3)
C14 C15 C53 118.8(3)
C16 C15 C53 120.1(3)
N24 C16 C15 122.6(3)
N24 C16 C17 110.7(3)
C15 C16 C17 126.6(3)
C16 C17 C55 116.8(3)
C16 C17 C54 106.9(3)
C55 C17 C54 108.3(3)
C16 C17 C18 101.1(3)
C55 C17 C18 111.5(3)
C54 C17 C18 112.2(3)
C60 C18 C19 112.9(3)
C60 C18 C17 116.4(3)
C19 C18 C17 101.6(3)
N24 C19 C18 101.9(3)
N24 C19 C1 105.9(3)
C18 C19 C1 123.4(3)
C27 C26 C2 116.2(3)
O28 C27 N29 121.4(4)
O28 C27 C26 122.9(4)
N29 C27 C26 115.8(4)
C31 C30 C3 114.6(3)
C32 C31 C30 110.4(3)
O34 C32 N33 122.8(4)
O34 C32 C31 120.1(4)
N33 C32 C31 117.0(4)
C38 C37 C7 112.2(3)
O39 C38 N40 121.9(4)
O39 C38 C37 120.4(4)
N40 C38 C37 117.6(4)
C42 C41 C8 113.5(3)
C43 C42 C41 112.9(4)
O45 C43 N44 122.3(4)
O45 C43 C42 122.5(4)
N44 C43 C42 115.1(4)
C49 C48 C13 116.6(4)
C50 C49 C48 114.3(4)
O52 C50 N51 122.9(5)
O52 C50 C49 121.4(4)
N51 C50 C49 115.7(4)
C56 C55 C17 115.5(3)
C57 C56 C55 111.1(3)
O58 C57 N59 123.0(4)
O58 C57 C56 121.2(4)
N59 C57 C56 115.8(4)
C18 C60 C61 114.9(3)
O62 C61 N63 123.6(4)
O62 C61 C60 120.5(3)
N63 C61 C60 115.8(3)
N59 PR1 PR2 112.6(3)
O3 PR2 PR1 107.3(3)
O3 PR2 PR3 108.3(3)
PR1 PR2 PR3 112.0(3)
O2 R3 R2 113.1(3)
O2 R3 R4 110.1(3)
R2 R3 R4 104.1(3)
R6 R4 R3 106.4(3)
R6 R4 R5 107.5(3)
R3 R4 R5 112.5(4)
R6 R1 B1 107.2(3)
R6 R1 R2 106.9(3)
B1 R1 R2 112.3(3)
R7 R2 R3 112.5(3)
R7 R2 R1 110.0(3)
R3 R2 R1 99.4(3)
R8 R5 R4 113.3(4)
B3 B2 B1 113.0(3)
B4 B9 B8 118.7(4)
B4 B9 B3 132.4(3)
B8 B9 B3 108.9(3)
B5 B4 B9 119.5(4)
B4 B5 B6 121.3(4)
B4 B5 B10 119.2(4)
B6 B5 B10 119.5(4)
B7 B6 B5 120.3(4)
B7 B6 B11 118.9(4)
B5 B6 B11 120.8(4)
B6 B7 B8 116.7(4)
B9 B8 B1 106.0(3)
B9 B8 B7 123.5(4)
B1 B8 B7 130.5(4)
L2 L1 Co1 175.0(4)
L1 L2 L3 179.4(5)
L8 L3 L2 122.9(5)
L8 L3 L4 118.0(5)
L2 L3 L4 118.9(5)
L5 L4 L3 120.5(6)
L6 L5 L4 119.9(6)
L5 L6 L9 125.8(6)
L5 L6 L7 120.7(6)
L9 L6 L7 113.5(6)
L8 L7 L6 118.3(6)
L3 L8 L7 122.2(6)
L6 L9 L10 115.2(6)
O83A C80A C82A 122.9(6)
O83A C80A C81A 121.4(6)
C82A C80A C81A 115.7(6)
O73A C70A C71A 122.6(10)
O73A C70A C72A 118.9(10)
C71A C70A C72A 118.5(10)
O78A C75A C76A 123.8(14)
O78A C75A C77A 114.1(12)
C76A C75A C77A 121.7(14)
C11 C12 C47 112.7(3)
C11 C12 C13 101.5(3)
C47 C12 C13 117.0(3)
C11 C12 C46 107.0(3)
C47 C12 C46 109.1(4)
C13 C12 C46 108.9(4)

loop_
_geom_bond_atom_site_label_1
_geom_bond_atom_site_label_2
_geom_bond_distance
Co1 L1 1.865(4)
Co1 N21 1.879(3)
Co1 N24 1.890(3)
Co1 N23 1.915(3)
Co1 N22 1.916(3)
Co1 B3 2.074(3)
P1 O5 1.488(3)
P1 O4 1.490(3)
P1 O3 1.573(3)
P1 O2 1.599(3)
R6 R1 1.413(5)
R6 R4 1.437(5)
O2 R3 1.422(4)
O3 PR2 1.454(5)
O58 C57 1.227(5)
O62 C61 1.238(5)
O28 C27 1.242(5)
O34 C32 1.246(5)
O39 C38 1.248(5)
O52 C50 1.238(6)
R7 R2 1.403(5)
O83A C80A 1.221(8)
R8 R5 1.407(6)
O45 C43 1.234(6)
O73A C70A 1.223(11)
B3 B2 1.323(5)
B3 B9 1.397(5)
B1 B2 1.345(5)
B1 B8 1.398(5)
B1 R1 1.440(5)
N59 C57 1.338(5)
N59 PR1 1.447(5)
N24 C16 1.301(5)
N24 C19 1.491(4)
N21 C4 1.303(5)
N21 C1 1.488(5)
N22 C9 1.329(5)
N22 C6 1.398(5)
N40 C38 1.330(5)
N23 C11 1.337(5)
N23 C14 1.390(5)
N51 C50 1.347(6)
N44 C43 1.325(6)
N33 C32 1.298(6)
N29 C27 1.302(6)
N63 C61 1.320(5)
C1 C20 1.528(5)
C1 C19 1.538(5)
C1 C2 1.588(5)
C2 C25 1.530(5)
C2 C26 1.540(5)
C2 C3 1.563(5)
C3 C4 1.508(5)
C3 C30 1.529(5)
C4 C5 1.432(5)
C5 C6 1.367(5)
C5 C35 1.527(5)
C6 C7 1.528(5)
C7 C36 1.537(5)
C7 C8 1.565(5)
C7 C37 1.567(5)
C8 C9 1.504(5)
C8 C41 1.558(6)
C9 C10 1.373(6)
C10 C11 1.388(5)
C11 C12 1.512(6)
C13 C14 1.524(5)
C13 C12 1.533(6)
C13 C48 1.554(6)
C14 C15 1.371(5)
C15 C16 1.443(5)
C15 C53 1.528(5)
C16 C17 1.538(5)
C17 C55 1.542(5)
C17 C54 1.543(5)
C17 C18 1.556(5)
C18 C60 1.520(5)
C18 C19 1.531(5)
C26 C27 1.531(5)
C30 C31 1.529(5)
C31 C32 1.523(6)
C37 C38 1.500(5)
C41 C42 1.522(6)
C42 C43 1.504(6)
C46 C12 1.537(6)
C47 C12 1.531(6)
C48 C49 1.542(5)
C49 C50 1.491(7)
C55 C56 1.529(5)
C56 C57 1.524(5)
C60 C61 1.527(5)
PR1 PR2 1.513(5)
PR2 PR3 1.518(5)
R3 R2 1.528(5)
R3 R4 1.527(6)
R4 R5 1.543(6)
R1 R2 1.544(5)
B9 B4 1.388(5)
B9 B8 1.388(6)
B4 B5 1.378(6)
B5 B6 1.410(6)
B5 B10 1.517(6)
B6 B7 1.392(6)
B6 B11 1.503(6)
B7 B8 1.400(6)
L1 L2 1.214(6)
L2 L3 1.425(6)
L3 L8 1.340(8)
L3 L4 1.448(9)
L4 L5 1.385(9)
L5 L6 1.359(9)
L6 L9 1.364(7)
L6 L7 1.420(10)
L7 L8 1.407(8)
L9 L10 1.459(10)
C80A C82A 1.441(10)
C80A C81A 1.490(9)
C70A C71A 1.479(16)
C70A C72A 1.637(19)
O78A C75A 1.319(17)
C75A C76A 1.44(2)
C75A C77A 1.439(18)
